data_7014454
loop_
_publ_author_name
'Sugimoto, Hideki'
'Tano, Hiroyuki'
'Suyama, Koichiro'
'Kobayashi, Tomoya'
'Miyake, Hiroyuki'
'Itoh, Shinobu'
'Mtei, Regina P.'
'Kirk, Martin L.'

_publ_section_title
;
 Chalcogenidobis(ene-1,2-dithiolate)molybdenum(IV) complexes
 (chalcogenide E = O, S, Se): probing Mo\\tb E and ene-1,2-dithiolate
 substituent effects on geometric and electronic structure.
;
_journal_issue 5
_journal_name_full 'Dalton transactions (Cambridge, England : 2003)'
_journal_page_first 1119
_journal_page_last 1131
_journal_paper_doi 10.1039/c0dt00871k
_journal_volume 40
_journal_year 2011
_chemical_formula_moiety 'C46 H66 Mo N2 O S5 Se '
_chemical_formula_sum 'C46 H66 Mo N2 O S5 Se'
_chemical_formula_weight 998.24
_space_group_IT_number 14
_symmetry_cell_setting monoclinic
_symmetry_Int_Tables_number 14
_symmetry_space_group_name_Hall '-P 2ybc'
_symmetry_space_group_name_H-M 'P 1 21/c 1'
_cell_angle_alpha 90.0000
_cell_angle_beta 107.256(2)
_cell_angle_gamma 90.0000
_cell_formula_units_Z 4
_cell_length_a 10.628(2)
_cell_length_b 19.035(4)
_cell_length_c 24.634(5)
_cell_measurement_reflns_used 13539
_cell_measurement_temperature 113.1
_cell_measurement_theta_max 27.5
_cell_measurement_theta_min 4.0
_cell_volume 4759.2(17)
_computing_cell_refinement CrystalClear
_computing_data_collection CrystalClear
_computing_data_reduction CrystalStructure
_computing_publication_material 'CrystalStructure 3.8'
_computing_structure_refinement CRYSTALS
_computing_structure_solution SIR92
_diffrn_ambient_temperature 113.1
_diffrn_detector_area_resol_mean 7.31
_diffrn_measured_fraction_theta_full 0.976
_diffrn_measured_fraction_theta_max 0.976
_diffrn_measurement_device_type 'Rigaku Mercury'
_diffrn_measurement_method \w
_diffrn_radiation_type 'Mo K\a'
_diffrn_radiation_wavelength 0.71070
_diffrn_reflns_av_R_equivalents 0.032
_diffrn_reflns_limit_h_max 10
_diffrn_reflns_limit_h_min -13
_diffrn_reflns_limit_k_max 24
_diffrn_reflns_limit_k_min -24
_diffrn_reflns_limit_l_max 27
_diffrn_reflns_limit_l_min -31
_diffrn_reflns_number 37472
_diffrn_reflns_theta_full 27.48
_diffrn_reflns_theta_max 27.48
_exptl_absorpt_coefficient_mu 1.295
_exptl_absorpt_correction_T_max 0.792
_exptl_absorpt_correction_T_min 0.624
_exptl_absorpt_correction_type multi-scan
_exptl_absorpt_process_details 'Jacobson, R. (1998) Private communication'
_exptl_crystal_colour brown
_exptl_crystal_density_diffrn 1.393
_exptl_crystal_density_method 'not measured'
_exptl_crystal_description prism
_exptl_crystal_F_000 2080.00
_exptl_crystal_size_max 0.40
_exptl_crystal_size_mid 0.20
_exptl_crystal_size_min 0.18
_refine_diff_density_max 1.88
_refine_diff_density_min -0.97
_refine_ls_extinction_method none
_refine_ls_goodness_of_fit_ref 0.962
_refine_ls_hydrogen_treatment refall
_refine_ls_number_parameters 571
_refine_ls_number_reflns 8547
_refine_ls_R_factor_gt 0.0568
_refine_ls_shift/su_max 0.0000
_refine_ls_structure_factor_coef Fsqd
_refine_ls_weighting_details 'w = 1/[0.0052Fo^2^ + 1.0000\s(Fo^2^)]/(4Fo^2^)'
_refine_ls_weighting_scheme calc
_refine_ls_wR_factor_ref 0.1686
_reflns_number_gt 8483
_reflns_number_total 10659
_reflns_threshold_expression F^2^>2.0\s(F^2^)
_cod_data_source_file C0DT00871K.TXT
_cod_data_source_block '__MoSeLPh'
_cod_original_cell_volume 4759.2(16)
_cod_original_formula_sum 'C46 H66 Mo N2 O S5 Se '
_cod_database_code 7014454

loop_
_symmetry_equiv_pos_site_id
_symmetry_equiv_pos_as_xyz
1 +X,+Y,+Z
2 -X,1/2+Y,1/2-Z
3 -X,-Y,-Z
4 +X,1/2-Y,1/2+Z

loop_
_atom_site_label
_atom_site_type_symbol
_atom_site_fract_x
_atom_site_fract_y
_atom_site_fract_z
_atom_site_U_iso_or_equiv
_atom_site_adp_type
_atom_site_occupancy
_atom_site_symmetry_multiplicity
_atom_site_calc_flag
_atom_site_refinement_flags
_atom_site_disorder_assembly
_atom_site_disorder_group
Mo(1) Mo 0.41824(3) 0.54318(2) 0.653620(10) 0.02451(9) Uani 1.00 1 d . . .
Se(1) Se 0.38648(4) 0.44004(2) 0.60340(2) 0.03116(12) Uani 1.00 1 d . . .
S(1) S 0.55336(9) 0.61823(5) 0.61916(4) 0.0265(2) Uani 1.00 1 d . . .
S(2) S 0.25670(9) 0.62455(6) 0.60765(5) 0.0322(2) Uani 1.00 1 d . . .
S(3) S 0.30307(9) 0.53899(7) 0.72167(5) 0.0373(2) Uani 1.00 1 d . . .
S(4) S 0.60116(9) 0.53534(6) 0.73488(4) 0.0275(2) Uani 1.00 1 d . . .
S(5) S 0.9014(3) 0.7379(2) 0.74202(15) 0.1538(14) Uani 1.00 1 d . . .
O(1) O 1.0190(7) 0.7809(4) 0.7680(3) 0.139(3) Uani 1.00 1 d . . .
N(1) N 0.4565(5) 0.7281(2) 0.26809(18) 0.0505(12) Uani 1.00 1 d . . .
N(2) N 0.8892(2) 0.47339(19) 0.59740(15) 0.0276(8) Uani 1.00 1 d . . .
C(1) C 0.4530(3) 0.6800(2) 0.57224(19) 0.0303(10) Uani 1.00 1 d . . .
C(2) C 0.3228(3) 0.6823(2) 0.5657(2) 0.0333(11) Uani 1.00 1 d . . .
C(3) C 0.4164(3) 0.5201(2) 0.78964(18) 0.0333(10) Uani 1.00 1 d . . .
C(4) C 0.5462(3) 0.5182(2) 0.79534(17) 0.0279(9) Uani 1.00 1 d . . .
C(5) C 0.5256(3) 0.7269(2) 0.5437(2) 0.0324(10) Uani 1.00 1 d . . .
C(6) C 0.6022(3) 0.7008(2) 0.5114(2) 0.0329(10) Uani 1.00 1 d . . .
C(7) C 0.6688(4) 0.7455(2) 0.4858(2) 0.0443(13) Uani 1.00 1 d . . .
C(8) C 0.6619(4) 0.8174(2) 0.4916(2) 0.0563(15) Uani 1.00 1 d . . .
C(9) C 0.5884(4) 0.8447(2) 0.5241(2) 0.0527(14) Uani 1.00 1 d . . .
C(10) C 0.5212(4) 0.8007(2) 0.5502(2) 0.0488(14) Uani 1.00 1 d . . .
C(11) C 0.2251(4) 0.7287(2) 0.5268(2) 0.0435(13) Uani 1.00 1 d . . .
C(12) C 0.1156(4) 0.7537(2) 0.5410(3) 0.0573(16) Uani 1.00 1 d . . .
C(13) C 0.0191(4) 0.7938(2) 0.5032(4) 0.080(2) Uani 1.00 1 d . . .
C(14) C 0.0315(5) 0.8107(2) 0.4506(4) 0.074(2) Uani 1.00 1 d . . .
C(15) C 0.1368(5) 0.7872(2) 0.4364(3) 0.0682(17) Uani 1.00 1 d . . .
C(16) C 0.2341(4) 0.7463(2) 0.4727(2) 0.0479(13) Uani 1.00 1 d . . .
C(17) C 0.3526(3) 0.5135(2) 0.83536(17) 0.0349(11) Uani 1.00 1 d . . .
C(18) C 0.2419(4) 0.4716(3) 0.82875(19) 0.0427(13) Uani 1.00 1 d . . .
C(19) C 0.1811(4) 0.4650(3) 0.8709(2) 0.0477(14) Uani 1.00 1 d . . .
C(20) C 0.2302(4) 0.5024(3) 0.92126(19) 0.0503(14) Uani 1.00 1 d . . .
C(21) C 0.3383(4) 0.5455(3) 0.9286(2) 0.0470(14) Uani 1.00 1 d . . .
C(22) C 0.4005(4) 0.5517(2) 0.88674(19) 0.0408(12) Uani 1.00 1 d . . .
C(23) C 0.6530(3) 0.4999(2) 0.84812(17) 0.0254(9) Uani 1.00 1 d . . .
C(24) C 0.6372(3) 0.4482(2) 0.88605(18) 0.0288(10) Uani 1.00 1 d . . .
C(25) C 0.7402(4) 0.4283(2) 0.93213(18) 0.0307(10) Uani 1.00 1 d . . .
C(26) C 0.8630(3) 0.4605(2) 0.94272(18) 0.0295(10) Uani 1.00 1 d . . .
C(27) C 0.8802(3) 0.5124(2) 0.90628(18) 0.0298(10) Uani 1.00 1 d . . .
C(28) C 0.7768(3) 0.5319(2) 0.85898(18) 0.0276(9) Uani 1.00 1 d . . .
C(29) C 0.5153(8) 0.7408(5) 0.2166(3) 0.098(3) Uani 1.00 1 d . . .
C(30) C 0.5859(15) 0.6898(7) 0.2019(5) 0.181(6) Uani 1.00 1 d . . .
C(31) C 0.3931(7) 0.6605(3) 0.2621(3) 0.079(2) Uani 1.00 1 d . . .
C(32) C 0.2586(6) 0.6600(3) 0.2118(3) 0.079(2) Uani 1.00 1 d . . .
C(33) C 0.3832(11) 0.7914(4) 0.2730(6) 0.132(4) Uani 1.00 1 d . . .
C(34) C 0.3234(15) 0.7788(11) 0.3250(10) 0.316(11) Uani 1.00 1 d . . .
C(35) C 0.5834(10) 0.7236(4) 0.3206(3) 0.104(3) Uani 1.00 1 d . . .
C(36) C 0.6594(7) 0.7869(3) 0.3338(2) 0.072(2) Uani 1.00 1 d . . .
C(37) C 0.8823(4) 0.5524(2) 0.5988(2) 0.0338(11) Uani 1.00 1 d . . .
C(38) C 0.8989(4) 0.5895(2) 0.5468(2) 0.0419(12) Uani 1.00 1 d . . .
C(39) C 1.0306(3) 0.4514(2) 0.6034(2) 0.0377(12) Uani 1.00 1 d . . .
C(40) C 1.0539(4) 0.3717(2) 0.6060(3) 0.0635(17) Uani 1.00 1 d . . .
C(41) C 0.8450(4) 0.4447(3) 0.6465(2) 0.0434(13) Uani 1.00 1 d . . .
C(42) C 0.9378(6) 0.4600(4) 0.7058(2) 0.070(2) Uani 1.00 1 d . . .
C(43) C 0.7983(3) 0.4435(2) 0.54222(18) 0.0292(10) Uani 1.00 1 d . . .
C(44) C 0.6541(3) 0.4615(2) 0.5312(2) 0.0317(10) Uani 1.00 1 d . . .
C(45) C 0.9581(14) 0.6479(5) 0.7574(6) 0.171(6) Uani 1.00 1 d . . .
C(46) C 0.8803(11) 0.7353(5) 0.6656(5) 0.141(4) Uani 1.00 1 d . . .
H(1) H 0.6087 0.6514 0.5075 0.038 Uiso 1.00 1 c R . .
H(2) H 0.7211 0.7264 0.4641 0.053 Uiso 1.00 1 c R . .
H(3) H 0.7028 0.8476 0.4712 0.064 Uiso 1.00 1 c R . .
H(4) H 0.5885 0.8939 0.5303 0.060 Uiso 1.00 1 c R . .
H(5) H 0.4710 0.8198 0.5728 0.056 Uiso 1.00 1 c R . .
H(6) H 0.3072 0.7303 0.4615 0.053 Uiso 1.00 1 c R . .
H(7) H 0.1445 0.7988 0.4000 0.071 Uiso 1.00 1 c R . .
H(8) H -0.0352 0.8381 0.4252 0.079 Uiso 1.00 1 c R . .
H(9) H -0.0539 0.8112 0.5140 0.091 Uiso 1.00 1 c R . .
H(10) H 0.1066 0.7427 0.5773 0.068 Uiso 1.00 1 c R . .
H(11) H 0.5535 0.4266 0.8798 0.035 Uiso 1.00 1 c R . .
H(12) H 0.7277 0.3922 0.9567 0.037 Uiso 1.00 1 c R . .
H(13) H 0.9347 0.4468 0.9743 0.034 Uiso 1.00 1 c R . .
H(14) H 0.9628 0.5357 0.9144 0.034 Uiso 1.00 1 c R . .
H(15) H 0.7912 0.5665 0.8336 0.032 Uiso 1.00 1 c R . .
H(16) H 0.2086 0.4455 0.7946 0.051 Uiso 1.00 1 c R . .
H(17) H 0.1051 0.4364 0.8652 0.057 Uiso 1.00 1 c R . .
H(18) H 0.1883 0.4980 0.9502 0.061 Uiso 1.00 1 c R . .
H(19) H 0.3712 0.5707 0.9632 0.055 Uiso 1.00 1 c R . .
H(20) H 0.4744 0.5819 0.8921 0.048 Uiso 1.00 1 c R . .
H(21) H 0.5638 0.7835 0.2216 0.115 Uiso 1.00 1 c R . .
H(22) H 0.4432 0.7434 0.1829 0.116 Uiso 1.00 1 c R . .
H(23) H 0.5350 0.6543 0.1782 0.237 Uiso 1.00 1 c R . .
H(24) H 0.6496 0.7073 0.1852 0.237 Uiso 1.00 1 c R . .
H(25) H 0.6292 0.6706 0.2382 0.237 Uiso 1.00 1 c R . .
H(26) H 0.3728 0.6515 0.2965 0.089 Uiso 1.00 1 c R . .
H(27) H 0.4503 0.6249 0.2562 0.089 Uiso 1.00 1 c R . .
H(28) H 0.2770 0.6443 0.1783 0.100 Uiso 1.00 1 c R . .
H(29) H 0.1976 0.6289 0.2207 0.100 Uiso 1.00 1 c R . .
H(30) H 0.2221 0.7059 0.2058 0.100 Uiso 1.00 1 c R . .
H(31) H 0.3132 0.7995 0.2392 0.166 Uiso 1.00 1 c R . .
H(32) H 0.4414 0.8305 0.2802 0.166 Uiso 1.00 1 c R . .
H(33) H 0.3870 0.7934 0.3592 0.417 Uiso 1.00 1 c R . .
H(34) H 0.2432 0.8034 0.3208 0.417 Uiso 1.00 1 c R . .
H(35) H 0.3086 0.7298 0.3266 0.417 Uiso 1.00 1 c R . .
H(36) H 0.6367 0.6863 0.3142 0.116 Uiso 1.00 1 c R . .
H(37) H 0.5554 0.7132 0.3529 0.115 Uiso 1.00 1 c R . .
H(38) H 0.6303 0.8160 0.3590 0.088 Uiso 1.00 1 c R . .
H(39) H 0.7485 0.7737 0.3512 0.088 Uiso 1.00 1 c R . .
H(40) H 0.6529 0.8118 0.2997 0.088 Uiso 1.00 1 c R . .
H(41) H 0.7989 0.5654 0.6025 0.039 Uiso 1.00 1 c R . .
H(42) H 0.9500 0.5685 0.6310 0.039 Uiso 1.00 1 c R . .
H(43) H 0.9897 0.5989 0.5524 0.048 Uiso 1.00 1 c R . .
H(44) H 0.8511 0.6324 0.5408 0.048 Uiso 1.00 1 c R . .
H(45) H 0.8665 0.5600 0.5145 0.048 Uiso 1.00 1 c R . .
H(46) H 1.0531 0.4687 0.5713 0.044 Uiso 1.00 1 c R . .
H(47) H 1.0871 0.4719 0.6370 0.044 Uiso 1.00 1 c R . .
H(48) H 1.0781 0.3571 0.6446 0.074 Uiso 1.00 1 c R . .
H(49) H 1.1224 0.3601 0.5900 0.074 Uiso 1.00 1 c R . .
H(50) H 0.9750 0.3486 0.5854 0.074 Uiso 1.00 1 c R . .
H(51) H 0.7606 0.4637 0.6435 0.051 Uiso 1.00 1 c R . .
H(52) H 0.8385 0.3951 0.6425 0.051 Uiso 1.00 1 c R . .
H(53) H 1.0013 0.4236 0.7176 0.080 Uiso 1.00 1 c R . .
H(54) H 0.8863 0.4626 0.7314 0.080 Uiso 1.00 1 c R . .
H(55) H 0.9814 0.5035 0.7057 0.080 Uiso 1.00 1 c R . .
H(56) H 0.8259 0.4622 0.5119 0.034 Uiso 1.00 1 c R . .
H(57) H 0.8078 0.3938 0.5430 0.034 Uiso 1.00 1 c R . .
H(58) H 0.6134 0.4256 0.5469 0.037 Uiso 1.00 1 c R . .
H(59) H 0.6125 0.4645 0.4914 0.037 Uiso 1.00 1 c R . .
H(60) H 0.6457 0.5052 0.5485 0.037 Uiso 1.00 1 c R . .
H(61) H 0.9949 0.6285 0.7299 0.208 Uiso 1.00 1 c R . .
H(62) H 0.8870 0.6193 0.7602 0.209 Uiso 1.00 1 c R . .
H(63) H 1.0236 0.6497 0.7933 0.208 Uiso 1.00 1 c R . .
H(64) H 0.8267 0.7741 0.6489 0.178 Uiso 1.00 1 c R . .
H(65) H 0.8382 0.6929 0.6496 0.178 Uiso 1.00 1 c R . .
H(66) H 0.9632 0.7389 0.6585 0.178 Uiso 1.00 1 c R . .

loop_
_atom_site_aniso_label
_atom_site_aniso_U_11
_atom_site_aniso_U_22
_atom_site_aniso_U_33
_atom_site_aniso_U_12
_atom_site_aniso_U_13
_atom_site_aniso_U_23
Mo(1) 0.01894(18) 0.0299(2) 0.0249(2) -0.00523(12) 0.00675(13) -0.00650(13)
Se(1) 0.0383(2) 0.0271(2) 0.0280(2) -0.00532(16) 0.00968(18) -0.00311(16)
S(1) 0.0174(4) 0.0249(4) 0.0373(5) -0.0005(3) 0.0085(3) -0.0008(3)
S(2) 0.0180(4) 0.0347(5) 0.0445(6) -0.0020(3) 0.0102(4) -0.0063(4)
S(3) 0.0168(4) 0.0698(8) 0.0247(5) -0.0097(4) 0.0053(3) -0.0120(5)
S(4) 0.0181(4) 0.0354(5) 0.0291(5) -0.0042(3) 0.0071(3) -0.0021(3)
S(5) 0.125(2) 0.209(3) 0.166(2) -0.087(2) 0.102(2) -0.114(2)
O(1) 0.139(5) 0.145(6) 0.168(6) -0.069(4) 0.099(5) -0.102(5)
N(1) 0.092(3) 0.027(2) 0.031(2) 0.009(2) 0.014(2) 0.0063(16)
N(2) 0.0162(14) 0.0312(18) 0.0331(18) 0.0000(12) 0.0038(12) 0.0006(14)
C(1) 0.0197(17) 0.0232(19) 0.045(2) 0.0002(14) 0.0051(16) -0.0026(17)
C(2) 0.0216(18) 0.0195(19) 0.060(2) -0.0017(14) 0.0138(18) -0.0062(18)
C(3) 0.0226(18) 0.046(2) 0.031(2) -0.0098(17) 0.0072(15) -0.0112(18)
C(4) 0.0218(17) 0.032(2) 0.029(2) -0.0102(15) 0.0056(14) -0.0099(16)
C(5) 0.0142(16) 0.0237(19) 0.055(2) 0.0040(13) 0.0037(16) 0.0074(18)
C(6) 0.0202(17) 0.028(2) 0.047(2) 0.0044(14) 0.0046(16) 0.0072(18)
C(7) 0.025(2) 0.044(2) 0.063(3) 0.0031(18) 0.013(2) 0.019(2)
C(8) 0.023(2) 0.039(2) 0.099(4) -0.0018(19) 0.006(2) 0.033(2)
C(9) 0.023(2) 0.025(2) 0.102(4) 0.0016(17) 0.006(2) 0.012(2)
C(10) 0.0196(19) 0.023(2) 0.098(4) 0.0008(15) 0.008(2) -0.001(2)
C(11) 0.0185(18) 0.020(2) 0.088(4) 0.0008(15) 0.009(2) -0.001(2)
C(12) 0.022(2) 0.027(2) 0.122(5) 0.0010(17) 0.019(2) -0.010(2)
C(13) 0.021(2) 0.024(2) 0.182(8) 0.0005(18) 0.009(3) -0.006(3)
C(14) 0.027(2) 0.021(2) 0.150(7) -0.0021(18) -0.010(3) 0.018(3)
C(15) 0.036(2) 0.032(2) 0.109(5) -0.008(2) -0.021(2) 0.024(2)
C(16) 0.022(2) 0.026(2) 0.084(4) -0.0016(16) -0.002(2) 0.010(2)
C(17) 0.0171(17) 0.064(3) 0.024(2) 0.0001(17) 0.0068(14) -0.0108(19)
C(18) 0.024(2) 0.080(3) 0.024(2) -0.012(2) 0.0061(16) -0.010(2)
C(19) 0.0199(19) 0.091(4) 0.031(2) -0.007(2) 0.0061(17) 0.000(2)
C(20) 0.024(2) 0.105(4) 0.024(2) 0.013(2) 0.0098(16) -0.002(2)
C(21) 0.032(2) 0.081(3) 0.026(2) 0.014(2) 0.0045(18) -0.016(2)
C(22) 0.0197(19) 0.071(3) 0.028(2) 0.0015(19) 0.0018(16) -0.014(2)
C(23) 0.0177(16) 0.0298(19) 0.0272(19) -0.0039(14) 0.0044(14) -0.0096(15)
C(24) 0.0231(18) 0.036(2) 0.028(2) -0.0128(15) 0.0083(15) -0.0071(16)
C(25) 0.032(2) 0.032(2) 0.029(2) -0.0054(16) 0.0107(16) -0.0053(16)
C(26) 0.0219(18) 0.033(2) 0.031(2) -0.0010(14) 0.0022(15) -0.0055(16)
C(27) 0.0202(17) 0.031(2) 0.035(2) -0.0020(15) 0.0034(15) -0.0017(17)
C(28) 0.0182(17) 0.026(2) 0.036(2) -0.0072(14) 0.0058(15) -0.0050(16)
C(29) 0.084(5) 0.158(9) 0.047(4) -0.010(5) 0.012(3) 0.016(4)
C(30) 0.228(14) 0.194(13) 0.171(12) -0.096(10) 0.138(11) -0.127(10)
C(31) 0.106(5) 0.044(3) 0.071(4) -0.013(3) 0.003(3) -0.006(3)
C(32) 0.070(4) 0.075(4) 0.103(5) -0.023(3) 0.046(3) -0.042(4)
C(33) 0.136(8) 0.047(4) 0.232(13) -0.007(4) 0.084(9) -0.043(6)
C(34) 0.190(13) 0.39(2) 0.46(2) -0.151(14) 0.242(17) -0.36(2)
C(35) 0.165(8) 0.072(5) 0.051(4) -0.042(5) -0.006(4) 0.018(3)
C(36) 0.111(5) 0.063(4) 0.046(3) -0.020(3) 0.030(3) -0.003(2)
C(37) 0.0224(19) 0.033(2) 0.042(2) -0.0022(15) 0.0046(17) -0.0107(18)
C(38) 0.026(2) 0.039(2) 0.054(2) -0.0002(17) 0.0020(19) 0.012(2)
C(39) 0.0167(17) 0.039(2) 0.054(2) 0.0020(16) 0.0060(17) 0.005(2)
C(40) 0.026(2) 0.039(2) 0.119(5) 0.0091(19) 0.011(2) 0.025(3)
C(41) 0.031(2) 0.063(3) 0.033(2) -0.011(2) 0.0046(18) 0.006(2)
C(42) 0.049(3) 0.116(6) 0.036(2) -0.021(3) -0.003(2) 0.016(3)
C(43) 0.0223(18) 0.030(2) 0.033(2) -0.0016(14) 0.0052(15) -0.0035(16)
C(44) 0.0183(17) 0.038(2) 0.036(2) -0.0023(15) 0.0034(15) -0.0037(17)
C(45) 0.206(13) 0.094(8) 0.221(15) -0.096(8) 0.075(11) -0.060(8)
C(46) 0.144(9) 0.125(9) 0.174(10) -0.093(7) 0.081(8) -0.066(7)

loop_
_atom_type_symbol
_atom_type_description
_atom_type_scat_dispersion_real
_atom_type_scat_dispersion_imag
_atom_type_scat_source
C C 0.003 0.002
;
International Tables for Crystallography
(1992, Vol. C, Tables 4.2.6.8 and 6.1.1.4)
;
H H 0.000 0.000
;
International Tables for Crystallography
(1992, Vol. C, Table 6.1.1.4)
;
Mo Mo -1.683 0.686
;
International Tables for Crystallography
(1992, Vol. C, Tables 4.2.6.8 and 6.1.1.4)
;
N N 0.006 0.003
;
International Tables for Crystallography
(1992, Vol. C, Tables 4.2.6.8 and 6.1.1.4)
;
S S 0.125 0.123
;
International Tables for Crystallography
(1992, Vol. C, Tables 4.2.6.8 and 6.1.1.4)
;
Se Se -0.093 2.226
;
International Tables for Crystallography
(1992, Vol. C, Tables 4.2.6.8 and 6.1.1.4)
;
O O 0.011 0.006
;
International Tables for Crystallography
(1992, Vol. C, Tables 4.2.6.8 and 6.1.1.4)
;

loop_
_geom_angle_atom_site_label_1
_geom_angle_atom_site_label_2
_geom_angle_atom_site_label_3
_geom_angle
_geom_angle_publ_flag
_geom_angle_site_symmetry_1
_geom_angle_site_symmetry_2
_geom_angle_site_symmetry_3
Se(1) Mo(1) S(1) 109.45(3) yes . . .
Se(1) Mo(1) S(2) 109.66(3) yes . . .
Se(1) Mo(1) S(3) 109.35(3) yes . . .
Se(1) Mo(1) S(4) 111.00(3) yes . . .
S(1) Mo(1) S(2) 82.09(3) yes . . .
S(1) Mo(1) S(3) 141.20(4) yes . . .
S(1) Mo(1) S(4) 84.64(3) yes . . .
S(2) Mo(1) S(3) 84.56(4) yes . . .
S(2) Mo(1) S(4) 139.34(4) yes . . .
S(3) Mo(1) S(4) 82.20(3) yes . . .
Mo(1) S(1) C(1) 108.98(14) yes . . .
Mo(1) S(2) C(2) 109.19(13) yes . . .
Mo(1) S(3) C(3) 109.04(15) yes . . .
Mo(1) S(4) C(4) 109.30(12) yes . . .
O(1) S(5) C(45) 104.3(5) yes . . .
O(1) S(5) C(46) 107.0(5) yes . . .
C(45) S(5) C(46) 96.9(6) yes . . .
C(29) N(1) C(31) 109.7(5) yes . . .
C(29) N(1) C(33) 106.6(7) yes . . .
C(29) N(1) C(35) 102.7(5) yes . . .
C(31) N(1) C(33) 120.1(6) yes . . .
C(31) N(1) C(35) 107.3(4) yes . . .
C(33) N(1) C(35) 109.1(6) yes . . .
C(37) N(2) C(39) 108.9(3) yes . . .
C(37) N(2) C(41) 108.2(3) yes . . .
C(37) N(2) C(43) 111.8(2) yes . . .
C(39) N(2) C(41) 110.6(3) yes . . .
C(39) N(2) C(43) 109.2(3) yes . . .
C(41) N(2) C(43) 108.1(3) yes . . .
S(1) C(1) C(2) 120.0(3) yes . . .
S(1) C(1) C(5) 114.3(2) yes . . .
C(2) C(1) C(5) 125.7(3) yes . . .
S(2) C(2) C(1) 118.5(3) yes . . .
S(2) C(2) C(11) 114.9(3) yes . . .
C(1) C(2) C(11) 126.6(4) yes . . .
S(3) C(3) C(4) 119.3(3) yes . . .
S(3) C(3) C(17) 113.3(2) yes . . .
C(4) C(3) C(17) 127.2(3) yes . . .
S(4) C(4) C(3) 119.2(3) yes . . .
S(4) C(4) C(23) 114.7(3) yes . . .
C(3) C(4) C(23) 126.1(4) yes . . .
C(1) C(5) C(6) 122.1(3) yes . . .
C(1) C(5) C(10) 120.2(4) yes . . .
C(6) C(5) C(10) 117.7(4) yes . . .
C(5) C(6) C(7) 120.7(4) yes . . .
C(6) C(7) C(8) 121.1(5) yes . . .
C(7) C(8) C(9) 119.5(5) yes . . .
C(8) C(9) C(10) 120.3(4) yes . . .
C(5) C(10) C(9) 120.7(5) yes . . .
C(2) C(11) C(12) 121.2(5) yes . . .
C(2) C(11) C(16) 121.7(4) yes . . .
C(12) C(11) C(16) 117.0(4) yes . . .
C(11) C(12) C(13) 121.6(7) yes . . .
C(12) C(13) C(14) 120.0(6) yes . . .
C(13) C(14) C(15) 119.0(5) yes . . .
C(14) C(15) C(16) 122.5(7) yes . . .
C(11) C(16) C(15) 119.9(5) yes . . .
C(3) C(17) C(18) 121.4(3) yes . . .
C(3) C(17) C(22) 120.7(4) yes . . .
C(18) C(17) C(22) 117.8(4) yes . . .
C(17) C(18) C(19) 122.1(4) yes . . .
C(18) C(19) C(20) 119.3(4) yes . . .
C(19) C(20) C(21) 119.9(4) yes . . .
C(20) C(21) C(22) 121.1(4) yes . . .
C(17) C(22) C(21) 119.8(4) yes . . .
C(4) C(23) C(24) 122.4(3) yes . . .
C(4) C(23) C(28) 119.5(3) yes . . .
C(24) C(23) C(28) 118.0(3) yes . . .
C(23) C(24) C(25) 121.4(3) yes . . .
C(24) C(25) C(26) 120.3(4) yes . . .
C(25) C(26) C(27) 119.3(3) yes . . .
C(26) C(27) C(28) 120.6(3) yes . . .
C(23) C(28) C(27) 120.5(3) yes . . .
N(1) C(29) C(30) 119.4(9) yes . . .
N(1) C(31) C(32) 111.8(5) yes . . .
N(1) C(33) C(34) 106.8(10) yes . . .
N(1) C(35) C(36) 115.4(6) yes . . .
N(2) C(37) C(38) 115.3(4) yes . . .
N(2) C(39) C(40) 114.6(3) yes . . .
N(2) C(41) C(42) 115.3(4) yes . . .
N(2) C(43) C(44) 114.5(3) yes . . .
C(5) C(6) H(1) 118.9 no . . .
C(7) C(6) H(1) 120.3 no . . .
C(6) C(7) H(2) 119.3 no . . .
C(8) C(7) H(2) 119.7 no . . .
C(7) C(8) H(3) 119.9 no . . .
C(9) C(8) H(3) 120.5 no . . .
C(8) C(9) H(4) 119.4 no . . .
C(10) C(9) H(4) 120.1 no . . .
C(5) C(10) H(5) 119.4 no . . .
C(9) C(10) H(5) 119.9 no . . .
C(11) C(12) H(10) 119.1 no . . .
C(13) C(12) H(10) 119.3 no . . .
C(12) C(13) H(9) 120.4 no . . .
C(14) C(13) H(9) 119.6 no . . .
C(13) C(14) H(8) 119.0 no . . .
C(15) C(14) H(8) 121.9 no . . .
C(14) C(15) H(7) 118.6 no . . .
C(16) C(15) H(7) 118.9 no . . .
C(11) C(16) H(6) 119.4 no . . .
C(15) C(16) H(6) 120.7 no . . .
C(17) C(18) H(16) 118.9 no . . .
C(19) C(18) H(16) 118.9 no . . .
C(18) C(19) H(17) 120.6 no . . .
C(20) C(19) H(17) 120.1 no . . .
C(19) C(20) H(18) 119.3 no . . .
C(21) C(20) H(18) 120.8 no . . .
C(20) C(21) H(19) 119.2 no . . .
C(22) C(21) H(19) 119.6 no . . .
C(17) C(22) H(20) 119.8 no . . .
C(21) C(22) H(20) 120.4 no . . .
C(23) C(24) H(11) 119.1 no . . .
C(25) C(24) H(11) 119.5 no . . .
C(24) C(25) H(12) 119.8 no . . .
C(26) C(25) H(12) 119.9 no . . .
C(25) C(26) H(13) 120.7 no . . .
C(27) C(26) H(13) 120.0 no . . .
C(26) C(27) H(14) 119.2 no . . .
C(28) C(27) H(14) 120.1 no . . .
C(23) C(28) H(15) 120.0 no . . .
C(27) C(28) H(15) 119.5 no . . .
N(1) C(29) H(21) 110.8 no . . .
N(1) C(29) H(22) 107.5 no . . .
C(30) C(29) H(21) 109.1 no . . .
C(30) C(29) H(22) 99.9 no . . .
H(21) C(29) H(22) 109.5 no . . .
C(29) C(30) H(23) 114.8 no . . .
C(29) C(30) H(24) 113.0 no . . .
C(29) C(30) H(25) 100.2 no . . .
H(23) C(30) H(24) 109.5 no . . .
H(23) C(30) H(25) 109.5 no . . .
H(24) C(30) H(25) 109.5 no . . .
N(1) C(31) H(26) 107.0 no . . .
N(1) C(31) H(27) 110.6 no . . .
C(32) C(31) H(26) 107.7 no . . .
C(32) C(31) H(27) 110.2 no . . .
H(26) C(31) H(27) 109.5 no . . .
C(31) C(32) H(28) 108.0 no . . .
C(31) C(32) H(29) 110.0 no . . .
C(31) C(32) H(30) 110.3 no . . .
H(28) C(32) H(29) 109.5 no . . .
H(28) C(32) H(30) 109.5 no . . .
H(29) C(32) H(30) 109.5 no . . .
N(1) C(33) H(31) 111.2 no . . .
N(1) C(33) H(32) 109.1 no . . .
C(34) C(33) H(31) 109.3 no . . .
C(34) C(33) H(32) 110.9 no . . .
H(31) C(33) H(32) 109.5 no . . .
C(33) C(34) H(33) 108.5 no . . .
C(33) C(34) H(34) 113.1 no . . .
C(33) C(34) H(35) 106.7 no . . .
H(33) C(34) H(34) 109.5 no . . .
H(33) C(34) H(35) 109.5 no . . .
H(34) C(34) H(35) 109.5 no . . .
N(1) C(35) H(36) 108.2 no . . .
N(1) C(35) H(37) 107.2 no . . .
C(36) C(35) H(36) 110.0 no . . .
C(36) C(35) H(37) 106.3 no . . .
H(36) C(35) H(37) 109.5 no . . .
C(35) C(36) H(38) 111.6 no . . .
C(35) C(36) H(39) 107.4 no . . .
C(35) C(36) H(40) 109.3 no . . .
H(38) C(36) H(39) 109.5 no . . .
H(38) C(36) H(40) 109.5 no . . .
H(39) C(36) H(40) 109.5 no . . .
N(2) C(37) H(41) 108.3 no . . .
N(2) C(37) H(42) 108.2 no . . .
C(38) C(37) H(41) 107.7 no . . .
C(38) C(37) H(42) 107.8 no . . .
H(41) C(37) H(42) 109.5 no . . .
C(37) C(38) H(43) 109.4 no . . .
C(37) C(38) H(44) 109.8 no . . .
C(37) C(38) H(45) 109.2 no . . .
H(43) C(38) H(44) 109.5 no . . .
H(43) C(38) H(45) 109.5 no . . .
H(44) C(38) H(45) 109.5 no . . .
N(2) C(39) H(46) 108.0 no . . .
N(2) C(39) H(47) 108.7 no . . .
C(40) C(39) H(46) 107.5 no . . .
C(40) C(39) H(47) 108.4 no . . .
H(46) C(39) H(47) 109.5 no . . .
C(39) C(40) H(48) 108.9 no . . .
C(39) C(40) H(49) 110.2 no . . .
C(39) C(40) H(50) 109.3 no . . .
H(48) C(40) H(49) 109.5 no . . .
H(48) C(40) H(50) 109.5 no . . .
H(49) C(40) H(50) 109.5 no . . .
N(2) C(41) H(51) 108.0 no . . .
N(2) C(41) H(52) 107.7 no . . .
C(42) C(41) H(51) 109.1 no . . .
C(42) C(41) H(52) 107.2 no . . .
H(51) C(41) H(52) 109.5 no . . .
C(41) C(42) H(53) 110.6 no . . .
C(41) C(42) H(54) 108.0 no . . .
C(41) C(42) H(55) 109.9 no . . .
H(53) C(42) H(54) 109.5 no . . .
H(53) C(42) H(55) 109.5 no . . .
H(54) C(42) H(55) 109.5 no . . .
N(2) C(43) H(56) 107.4 no . . .
N(2) C(43) H(57) 108.6 no . . .
C(44) C(43) H(56) 107.8 no . . .
C(44) C(43) H(57) 109.0 no . . .
H(56) C(43) H(57) 109.5 no . . .
C(43) C(44) H(58) 108.8 no . . .
C(43) C(44) H(59) 109.5 no . . .
C(43) C(44) H(60) 110.1 no . . .
H(58) C(44) H(59) 109.5 no . . .
H(58) C(44) H(60) 109.5 no . . .
H(59) C(44) H(60) 109.5 no . . .
S(5) C(45) H(61) 113.6 no . . .
S(5) C(45) H(62) 109.4 no . . .
S(5) C(45) H(63) 105.4 no . . .
H(61) C(45) H(62) 109.5 no . . .
H(61) C(45) H(63) 109.5 no . . .
H(62) C(45) H(63) 109.5 no . . .
S(5) C(46) H(64) 107.4 no . . .
S(5) C(46) H(65) 110.5 no . . .
S(5) C(46) H(66) 110.5 no . . .
H(64) C(46) H(65) 109.5 no . . .
H(64) C(46) H(66) 109.5 no . . .
H(65) C(46) H(66) 109.5 no . . .

loop_
_geom_bond_atom_site_label_1
_geom_bond_atom_site_label_2
_geom_bond_distance
_geom_bond_publ_flag
_geom_bond_site_symmetry_1
_geom_bond_site_symmetry_2
Mo(1) Se(1) 2.2915(5) yes . .
Mo(1) S(1) 2.3552(11) yes . .
Mo(1) S(2) 2.3400(10) yes . .
Mo(1) S(3) 2.3520(13) yes . .
Mo(1) S(4) 2.3452(8) yes . .
S(1) C(1) 1.768(3) yes . .
S(2) C(2) 1.789(5) yes . .
S(3) C(3) 1.785(3) yes . .
S(4) C(4) 1.784(4) yes . .
S(5) O(1) 1.471(8) yes . .
S(5) C(45) 1.819(11) yes . .
S(5) C(46) 1.828(13) yes . .
N(1) C(29) 1.590(10) yes . .
N(1) C(31) 1.440(8) yes . .
N(1) C(33) 1.458(11) yes . .
N(1) C(35) 1.570(9) yes . .
N(2) C(37) 1.507(5) yes . .
N(2) C(39) 1.525(5) yes . .
N(2) C(41) 1.523(6) yes . .
N(2) C(43) 1.525(4) yes . .
C(1) C(2) 1.345(5) yes . .
C(1) C(5) 1.486(6) yes . .
C(2) C(11) 1.479(5) yes . .
C(3) C(4) 1.345(5) yes . .
C(3) C(17) 1.482(6) yes . .
C(4) C(23) 1.492(4) yes . .
C(5) C(6) 1.389(7) yes . .
C(5) C(10) 1.416(6) yes . .
C(6) C(7) 1.374(7) yes . .
C(7) C(8) 1.380(7) yes . .
C(8) C(9) 1.376(9) yes . .
C(9) C(10) 1.377(8) yes . .
C(11) C(12) 1.395(7) yes . .
C(11) C(16) 1.403(9) yes . .
C(12) C(13) 1.391(8) yes . .
C(13) C(14) 1.381(14) yes . .
C(14) C(15) 1.344(9) yes . .
C(15) C(16) 1.388(7) yes . .
C(17) C(18) 1.391(6) yes . .
C(17) C(22) 1.417(6) yes . .
C(18) C(19) 1.382(7) yes . .
C(19) C(20) 1.390(7) yes . .
C(20) C(21) 1.379(7) yes . .
C(21) C(22) 1.385(7) yes . .
C(23) C(24) 1.401(6) yes . .
C(23) C(28) 1.402(5) yes . .
C(24) C(25) 1.376(5) yes . .
C(25) C(26) 1.395(5) yes . .
C(26) C(27) 1.383(6) yes . .
C(27) C(28) 1.394(5) yes . .
C(29) C(30) 1.341(19) yes . .
C(31) C(32) 1.589(9) yes . .
C(33) C(34) 1.61(2) yes . .
C(35) C(36) 1.433(11) yes . .
C(37) C(38) 1.518(7) yes . .
C(39) C(40) 1.535(6) yes . .
C(41) C(42) 1.529(7) yes . .
C(43) C(44) 1.515(5) yes . .
C(6) H(1) 0.950 no . .
C(7) H(2) 0.950 no . .
C(8) H(3) 0.950 no . .
C(9) H(4) 0.950 no . .
C(10) H(5) 0.950 no . .
C(12) H(10) 0.950 no . .
C(13) H(9) 0.950 no . .
C(14) H(8) 0.950 no . .
C(15) H(7) 0.950 no . .
C(16) H(6) 0.950 no . .
C(18) H(16) 0.950 no . .
C(19) H(17) 0.950 no . .
C(20) H(18) 0.950 no . .
C(21) H(19) 0.950 no . .
C(22) H(20) 0.950 no . .
C(24) H(11) 0.950 no . .
C(25) H(12) 0.950 no . .
C(26) H(13) 0.950 no . .
C(27) H(14) 0.950 no . .
C(28) H(15) 0.950 no . .
C(29) H(21) 0.950 no . .
C(29) H(22) 0.950 no . .
C(30) H(23) 0.950 no . .
C(30) H(24) 0.950 no . .
C(30) H(25) 0.950 no . .
C(31) H(26) 0.950 no . .
C(31) H(27) 0.950 no . .
C(32) H(28) 0.950 no . .
C(32) H(29) 0.950 no . .
C(32) H(30) 0.950 no . .
C(33) H(31) 0.950 no . .
C(33) H(32) 0.950 no . .
C(34) H(33) 0.950 no . .
C(34) H(34) 0.950 no . .
C(34) H(35) 0.950 no . .
C(35) H(36) 0.950 no . .
C(35) H(37) 0.950 no . .
C(36) H(38) 0.950 no . .
C(36) H(39) 0.950 no . .
C(36) H(40) 0.950 no . .
C(37) H(41) 0.950 no . .
C(37) H(42) 0.950 no . .
C(38) H(43) 0.950 no . .
C(38) H(44) 0.950 no . .
C(38) H(45) 0.950 no . .
C(39) H(46) 0.950 no . .
C(39) H(47) 0.950 no . .
C(40) H(48) 0.950 no . .
C(40) H(49) 0.950 no . .
C(40) H(50) 0.950 no . .
C(41) H(51) 0.950 no . .
C(41) H(52) 0.950 no . .
C(42) H(53) 0.950 no . .
C(42) H(54) 0.950 no . .
C(42) H(55) 0.950 no . .
C(43) H(56) 0.950 no . .
C(43) H(57) 0.950 no . .
C(44) H(58) 0.950 no . .
C(44) H(59) 0.950 no . .
C(44) H(60) 0.950 no . .
C(45) H(61) 0.950 no . .
C(45) H(62) 0.950 no . .
C(45) H(63) 0.950 no . .
C(46) H(64) 0.950 no . .
C(46) H(65) 0.950 no . .
C(46) H(66) 0.950 no . .

loop_
_geom_contact_atom_site_label_1
_geom_contact_atom_site_label_2
_geom_contact_distance
_geom_contact_publ_flag
_geom_contact_site_symmetry_1
_geom_contact_site_symmetry_2
Se(1) C(35) 3.599(8) ? . 3_666
S(3) C(33) 3.480(9) ? . 4_565
S(5) C(30) 3.485(15) ? . 4_565
O(1) C(32) 3.429(12) ? . 4_665
O(1) C(34) 3.322(17) ? . 4_665
O(1) C(42) 3.475(10) ? . 2_756
C(2) C(43) 3.526(5) ? . 3_666
C(10) C(30) 3.597(15) ? . 4_565
C(13) C(26) 3.525(7) ? . 2_656
C(22) C(34) 3.56(2) ? . 4_565
C(24) C(32) 3.586(9) ? . 3_666
C(26) C(13) 3.525(7) ? . 2_646
C(30) S(5) 3.485(15) ? . 4_564
C(30) C(10) 3.597(15) ? . 4_564
C(32) O(1) 3.429(12) ? . 4_464
C(32) C(24) 3.586(9) ? . 3_666
C(33) S(3) 3.480(9) ? . 4_564
C(34) O(1) 3.322(17) ? . 4_464
C(34) C(22) 3.56(2) ? . 4_564
C(35) Se(1) 3.599(8) ? . 3_666
C(42) O(1) 3.475(10) ? . 2_746
C(43) C(2) 3.526(5) ? . 3_666
C(44) C(44) 3.500(5) ? . 3_666
Mo(1) H(59) 3.494 ? . 3_666
Se(1) H(1) 3.252 ? . 3_666
Se(1) H(26) 3.453 ? . 3_666
Se(1) H(27) 3.597 ? . 3_666
Se(1) H(36) 3.203 ? . 3_666
Se(1) H(37) 3.106 ? . 3_666
Se(1) H(45) 3.321 ? . 3_666
Se(1) H(46) 3.437 ? . 1_455
Se(1) H(47) 3.569 ? . 1_455
Se(1) H(49) 3.123 ? . 1_455
Se(1) H(56) 3.580 ? . 3_666
Se(1) H(58) 3.134 ? . .
Se(1) H(59) 2.962 ? . 3_666
S(1) H(21) 3.116 ? . 4_565
S(1) H(22) 3.443 ? . 4_565
S(1) H(41) 2.938 ? . .
S(1) H(59) 3.188 ? . 3_666
S(1) H(60) 3.104 ? . .
S(1) H(65) 3.225 ? . .
S(2) H(22) 3.391 ? . 4_565
S(2) H(31) 3.434 ? . 4_565
S(2) H(43) 2.802 ? . 1_455
S(2) H(56) 3.261 ? . 3_666
S(2) H(57) 3.585 ? . 3_666
S(2) H(59) 3.575 ? . 3_666
S(3) H(31) 3.101 ? . 4_565
S(3) H(32) 3.026 ? . 4_565
S(3) H(47) 2.900 ? . 1_455
S(3) H(55) 3.391 ? . 1_455
S(4) H(21) 3.476 ? . 4_565
S(4) H(27) 3.118 ? . 3_666
S(4) H(32) 3.431 ? . 4_565
S(4) H(40) 3.285 ? . 4_565
S(4) H(51) 3.472 ? . .
S(4) H(54) 3.356 ? . .
S(4) H(62) 3.324 ? . .
S(5) H(21) 3.496 ? . 4_565
S(5) H(24) 2.826 ? . 4_565
S(5) H(25) 3.354 ? . 4_565
S(5) H(39) 3.539 ? . 4_565
S(5) H(40) 3.481 ? . 4_565
S(5) H(48) 3.554 ? . 2_756
O(1) H(7) 3.476 ? . 4_665
O(1) H(29) 3.037 ? . 4_665
O(1) H(30) 3.004 ? . 4_665
O(1) H(34) 2.846 ? . 4_665
O(1) H(35) 2.993 ? . 4_665
O(1) H(48) 3.021 ? . 2_756
O(1) H(52) 3.147 ? . 2_756
O(1) H(53) 2.758 ? . 2_756
C(1) H(21) 3.582 ? . 4_565
C(1) H(22) 3.118 ? . 4_565
C(1) H(58) 3.454 ? . 3_666
C(1) H(59) 3.141 ? . 3_666
C(2) H(22) 3.126 ? . 4_565
C(2) H(56) 3.454 ? . 3_666
C(2) H(57) 2.999 ? . 3_666
C(2) H(59) 3.292 ? . 3_666
C(3) H(23) 3.416 ? . 3_666
C(3) H(27) 3.442 ? . 3_666
C(3) H(32) 2.873 ? . 4_565
C(4) H(23) 3.506 ? . 3_666
C(4) H(27) 3.011 ? . 3_666
C(4) H(28) 3.578 ? . 3_666
C(4) H(32) 3.070 ? . 4_565
C(4) H(38) 3.518 ? . 4_565
C(4) H(40) 3.418 ? . 4_565
C(5) H(24) 3.569 ? . 4_565
C(5) H(64) 3.584 ? . .
C(6) H(44) 2.842 ? . .
C(6) H(58) 3.339 ? . 3_666
C(6) H(65) 3.584 ? . .
C(7) H(9) 3.086 ? . 1_655
C(7) H(37) 3.194 ? . .
C(7) H(38) 3.311 ? . .
C(7) H(44) 2.945 ? . .
C(8) H(9) 2.908 ? . 1_655
C(8) H(20) 3.280 ? . 4_564
C(8) H(38) 3.183 ? . .
C(9) H(11) 3.526 ? . 2_656
C(9) H(19) 2.849 ? . 4_564
C(9) H(20) 3.415 ? . 4_564
C(10) H(11) 3.188 ? . 2_656
C(10) H(12) 3.130 ? . 2_656
C(10) H(19) 3.332 ? . 4_564
C(10) H(23) 3.228 ? . 4_565
C(10) H(24) 3.202 ? . 4_565
C(10) H(64) 3.467 ? . .
C(11) H(12) 3.159 ? . 2_656
C(11) H(50) 3.292 ? . 3_666
C(11) H(57) 2.856 ? . 3_666
C(12) H(12) 3.110 ? . 2_656
C(12) H(43) 3.282 ? . 1_455
C(12) H(50) 3.555 ? . 3_666
C(13) H(2) 3.285 ? . 1_455
C(13) H(3) 3.375 ? . 1_455
C(13) H(12) 3.185 ? . 2_656
C(13) H(13) 2.978 ? . 2_656
C(13) H(50) 3.493 ? . 3_666
C(14) H(12) 3.272 ? . 2_656
C(14) H(13) 3.141 ? . 2_656
C(14) H(14) 3.080 ? . 4_464
C(14) H(39) 3.341 ? . 1_455
C(14) H(50) 3.154 ? . 3_666
C(15) H(12) 3.279 ? . 2_656
C(15) H(34) 3.377 ? . .
C(15) H(50) 2.829 ? . 3_666
C(15) H(57) 3.508 ? . 3_666
C(15) H(63) 3.579 ? . 4_464
C(16) H(12) 3.237 ? . 2_656
C(16) H(50) 2.892 ? . 3_666
C(16) H(57) 2.714 ? . 3_666
C(17) H(23) 3.461 ? . 3_666
C(17) H(32) 3.510 ? . 4_565
C(18) H(23) 3.411 ? . 3_666
C(18) H(53) 3.273 ? . 1_455
C(18) H(55) 3.499 ? . 1_455
C(19) H(4) 3.196 ? . 2_646
C(19) H(14) 3.133 ? . 1_455
C(20) H(4) 2.835 ? . 2_646
C(20) H(12) 3.531 ? . 3_667
C(20) H(14) 2.867 ? . 1_455
C(21) H(4) 3.081 ? . 2_646
C(21) H(4) 3.275 ? . 4_565
C(21) H(7) 3.558 ? . 4_565
C(21) H(12) 3.326 ? . 3_667
C(22) H(32) 3.576 ? . 4_565
C(22) H(33) 3.020 ? . 4_565
C(22) H(34) 3.381 ? . 4_565
C(23) H(23) 3.500 ? . 3_666
C(23) H(27) 3.432 ? . 3_666
C(23) H(28) 2.966 ? . 3_666
C(23) H(38) 3.528 ? . 4_565
C(24) H(5) 3.002 ? . 2_646
C(24) H(23) 2.818 ? . 3_666
C(24) H(28) 2.702 ? . 3_666
C(25) H(5) 3.026 ? . 2_646
C(25) H(18) 3.105 ? . 3_667
C(25) H(19) 3.141 ? . 3_667
C(25) H(28) 3.008 ? . 3_666
C(26) H(9) 3.471 ? . 2_646
C(26) H(13) 3.050 ? . 3_767
C(26) H(14) 3.458 ? . 3_767
C(26) H(18) 3.481 ? . 1_655
C(26) H(18) 2.954 ? . 3_667
C(26) H(28) 3.529 ? . 3_666
C(27) H(8) 2.977 ? . 4_665
C(27) H(13) 3.113 ? . 3_767
C(27) H(17) 3.203 ? . 1_655
C(27) H(18) 3.141 ? . 1_655
C(28) H(8) 3.292 ? . 4_665
C(28) H(28) 3.479 ? . 3_666
C(28) H(38) 3.287 ? . 4_565
C(28) H(40) 3.402 ? . 4_565
C(28) H(62) 3.429 ? . .
C(30) H(5) 3.055 ? . 4_564
C(30) H(11) 3.063 ? . 3_666
C(30) H(16) 3.362 ? . 3_666
C(30) H(64) 3.271 ? . 4_564
C(32) H(54) 3.324 ? . 3_666
C(32) H(66) 3.584 ? . 4_464
C(34) H(6) 3.540 ? . .
C(34) H(7) 3.043 ? . .
C(34) H(20) 3.280 ? . 4_564
C(34) H(63) 3.337 ? . 4_464
C(35) H(2) 3.401 ? . .
C(36) H(2) 3.287 ? . .
C(36) H(3) 3.475 ? . .
C(36) H(8) 3.495 ? . 1_655
C(36) H(15) 3.124 ? . 4_564
C(37) H(61) 3.417 ? . .
C(37) H(65) 3.047 ? . .
C(38) H(1) 3.173 ? . .
C(38) H(2) 3.498 ? . .
C(38) H(10) 3.599 ? . 1_655
C(38) H(46) 3.290 ? . 3_766
C(38) H(49) 3.446 ? . 3_766
C(38) H(65) 3.417 ? . .
C(39) H(45) 3.399 ? . 3_766
C(40) H(36) 3.473 ? . 3_766
C(40) H(39) 3.445 ? . 3_766
C(40) H(45) 3.564 ? . 3_766
C(41) H(26) 3.551 ? . 3_666
C(42) H(16) 3.067 ? . 1_655
C(42) H(29) 3.123 ? . 3_666
C(42) H(61) 3.285 ? . .
C(42) H(62) 3.423 ? . .
C(43) H(6) 3.485 ? . 3_666
C(44) H(1) 3.428 ? . 3_666
C(44) H(59) 3.063 ? . 3_666
C(44) H(60) 3.271 ? . 3_666
C(45) H(15) 3.325 ? . .
C(45) H(34) 3.110 ? . 4_665
C(45) H(42) 3.438 ? . .
C(45) H(55) 3.069 ? . .
C(46) H(24) 2.853 ? . 4_565
C(46) H(41) 3.582 ? . .
C(46) H(42) 3.424 ? . .
C(46) H(44) 3.581 ? . .
H(1) Se(1) 3.252 ? . 3_666
H(1) C(38) 3.173 ? . .
H(1) C(44) 3.428 ? . 3_666
H(1) H(41) 3.071 ? . .
H(1) H(44) 2.487 ? . .
H(1) H(45) 3.207 ? . .
H(1) H(58) 2.764 ? . 3_666
H(1) H(59) 3.581 ? . .
H(1) H(59) 3.229 ? . 3_666
H(1) H(60) 2.946 ? . .
H(2) C(13) 3.285 ? . 1_655
H(2) C(35) 3.401 ? . .
H(2) C(36) 3.287 ? . .
H(2) C(38) 3.498 ? . .
H(2) H(9) 2.845 ? . 1_655
H(2) H(37) 2.793 ? . .
H(2) H(38) 3.009 ? . .
H(2) H(39) 3.017 ? . .
H(2) H(44) 2.672 ? . .
H(2) H(45) 3.581 ? . .
H(2) H(49) 2.928 ? . 3_766
H(3) C(13) 3.375 ? . 1_655
H(3) C(36) 3.475 ? . .
H(3) H(8) 3.308 ? . 1_655
H(3) H(9) 2.580 ? . 1_655
H(3) H(18) 3.459 ? . 2_656
H(3) H(20) 2.948 ? . 4_564
H(3) H(38) 2.707 ? . .
H(3) H(39) 3.435 ? . .
H(4) C(19) 3.196 ? . 2_656
H(4) C(20) 2.835 ? . 2_656
H(4) C(21) 3.081 ? . 2_656
H(4) C(21) 3.275 ? . 4_564
H(4) H(11) 3.092 ? . 2_656
H(4) H(12) 3.470 ? . 2_656
H(4) H(17) 3.593 ? . 2_656
H(4) H(18) 3.018 ? . 2_656
H(4) H(19) 3.390 ? . 2_656
H(4) H(19) 2.501 ? . 4_564
H(4) H(20) 3.289 ? . 4_564
H(5) C(24) 3.002 ? . 2_656
H(5) C(25) 3.026 ? . 2_656
H(5) C(30) 3.055 ? . 4_565
H(5) H(11) 2.397 ? . 2_656
H(5) H(12) 2.445 ? . 2_656
H(5) H(19) 3.325 ? . 4_564
H(5) H(22) 3.060 ? . 4_565
H(5) H(23) 2.530 ? . 4_565
H(5) H(24) 2.902 ? . 4_565
H(6) C(34) 3.540 ? . .
H(6) C(43) 3.485 ? . 3_666
H(6) H(33) 3.128 ? . .
H(6) H(35) 3.328 ? . .
H(6) H(50) 3.244 ? . 3_666
H(6) H(52) 3.506 ? . 3_666
H(6) H(57) 2.647 ? . 3_666
H(6) H(58) 3.108 ? . 3_666
H(7) O(1) 3.476 ? . 4_464
H(7) C(21) 3.558 ? . 4_564
H(7) C(34) 3.043 ? . .
H(7) H(19) 3.489 ? . 4_564
H(7) H(33) 3.034 ? . .
H(7) H(34) 2.477 ? . .
H(7) H(35) 3.149 ? . .
H(7) H(50) 3.144 ? . 3_666
H(7) H(63) 2.742 ? . 4_464
H(8) C(27) 2.977 ? . 4_464
H(8) C(28) 3.292 ? . 4_464
H(8) C(36) 3.495 ? . 1_455
H(8) H(3) 3.308 ? . 1_455
H(8) H(13) 3.159 ? . 2_656
H(8) H(14) 2.415 ? . 4_464
H(8) H(15) 3.053 ? . 4_464
H(8) H(38) 3.469 ? . 1_455
H(8) H(39) 2.761 ? . 1_455
H(8) H(63) 3.495 ? . 4_464
H(9) C(7) 3.086 ? . 1_455
H(9) C(8) 2.908 ? . 1_455
H(9) C(26) 3.471 ? . 2_656
H(9) H(2) 2.845 ? . 1_455
H(9) H(3) 2.580 ? . 1_455
H(9) H(13) 2.851 ? . 2_656
H(10) C(38) 3.599 ? . 1_455
H(10) H(12) 3.575 ? . 2_656
H(10) H(28) 3.381 ? . 4_565
H(10) H(30) 3.191 ? . 4_565
H(10) H(43) 2.992 ? . 1_455
H(10) H(44) 3.337 ? . 1_455
H(10) H(66) 2.853 ? . 1_455
H(11) C(9) 3.526 ? . 2_646
H(11) C(10) 3.188 ? . 2_646
H(11) C(30) 3.063 ? . 3_666
H(11) H(4) 3.092 ? . 2_646
H(11) H(5) 2.397 ? . 2_646
H(11) H(22) 3.591 ? . 3_666
H(11) H(23) 2.121 ? . 3_666
H(11) H(24) 3.416 ? . 3_666
H(11) H(25) 3.507 ? . 3_666
H(11) H(27) 3.480 ? . 3_666
H(11) H(28) 2.941 ? . 3_666
H(12) C(10) 3.130 ? . 2_646
H(12) C(11) 3.159 ? . 2_646
H(12) C(12) 3.110 ? . 2_646
H(12) C(13) 3.185 ? . 2_646
H(12) C(14) 3.272 ? . 2_646
H(12) C(15) 3.279 ? . 2_646
H(12) C(16) 3.237 ? . 2_646
H(12) C(20) 3.531 ? . 3_667
H(12) C(21) 3.326 ? . 3_667
H(12) H(4) 3.470 ? . 2_646
H(12) H(5) 2.444 ? . 2_646
H(12) H(10) 3.575 ? . 2_646
H(12) H(18) 3.035 ? . 3_667
H(12) H(19) 2.595 ? . 3_667
H(12) H(28) 3.384 ? . 3_666
H(13) C(13) 2.978 ? . 2_646
H(13) C(14) 3.141 ? . 2_646
H(13) C(26) 3.050 ? . 3_767
H(13) C(27) 3.113 ? . 3_767
H(13) H(8) 3.159 ? . 2_646
H(13) H(9) 2.851 ? . 2_646
H(13) H(13) 2.567 ? . 3_767
H(13) H(14) 2.654 ? . 3_767
H(13) H(18) 3.085 ? . 1_655
H(13) H(18) 2.776 ? . 3_667
H(14) C(14) 3.080 ? . 4_665
H(14) C(19) 3.133 ? . 1_655
H(14) C(20) 2.867 ? . 1_655
H(14) C(26) 3.458 ? . 3_767
H(14) H(8) 2.415 ? . 4_665
H(14) H(13) 2.654 ? . 3_767
H(14) H(17) 2.899 ? . 1_655
H(14) H(18) 2.405 ? . 1_655
H(15) C(36) 3.124 ? . 4_565
H(15) C(45) 3.325 ? . .
H(15) H(8) 3.053 ? . 4_665
H(15) H(38) 2.992 ? . 4_565
H(15) H(39) 3.125 ? . 4_565
H(15) H(40) 2.738 ? . 4_565
H(15) H(54) 3.575 ? . .
H(15) H(62) 2.534 ? . .
H(15) H(63) 3.326 ? . .
H(16) C(30) 3.362 ? . 3_666
H(16) C(42) 3.067 ? . 1_455
H(16) H(23) 3.225 ? . 3_666
H(16) H(24) 3.245 ? . 3_666
H(16) H(25) 3.056 ? . 3_666
H(16) H(53) 2.479 ? . 1_455
H(16) H(54) 3.332 ? . 1_455
H(16) H(55) 2.951 ? . 1_455
H(17) C(27) 3.203 ? . 1_455
H(17) H(4) 3.593 ? . 2_646
H(17) H(14) 2.899 ? . 1_455
H(17) H(29) 3.511 ? . 3_566
H(17) H(53) 3.482 ? . 1_455
H(17) H(54) 3.461 ? . 1_455
H(17) H(64) 3.216 ? . 2_646
H(18) C(25) 3.105 ? . 3_667
H(18) C(26) 3.481 ? . 1_455
H(18) C(26) 2.954 ? . 3_667
H(18) C(27) 3.141 ? . 1_455
H(18) H(3) 3.459 ? . 2_646
H(18) H(4) 3.018 ? . 2_646
H(18) H(12) 3.035 ? . 3_667
H(18) H(13) 3.085 ? . 1_455
H(18) H(13) 2.776 ? . 3_667
H(18) H(14) 2.405 ? . 1_455
H(19) C(9) 2.849 ? . 4_565
H(19) C(10) 3.332 ? . 4_565
H(19) C(25) 3.141 ? . 3_667
H(19) H(4) 3.390 ? . 2_646
H(19) H(4) 2.501 ? . 4_565
H(19) H(5) 3.325 ? . 4_565
H(19) H(7) 3.489 ? . 4_565
H(19) H(12) 2.595 ? . 3_667
H(20) C(8) 3.280 ? . 4_565
H(20) C(9) 3.415 ? . 4_565
H(20) C(34) 3.280 ? . 4_565
H(20) H(3) 2.948 ? . 4_565
H(20) H(4) 3.289 ? . 4_565
H(20) H(32) 3.152 ? . 4_565
H(20) H(33) 2.591 ? . 4_565
H(20) H(34) 3.366 ? . 4_565
H(20) H(38) 2.826 ? . 4_565
H(21) S(1) 3.116 ? . 4_564
H(21) S(4) 3.476 ? . 4_564
H(21) S(5) 3.496 ? . 4_564
H(21) C(1) 3.582 ? . 4_564
H(22) S(1) 3.443 ? . 4_564
H(22) S(2) 3.391 ? . 4_564
H(22) C(1) 3.118 ? . 4_564
H(22) C(2) 3.126 ? . 4_564
H(22) H(5) 3.060 ? . 4_564
H(22) H(11) 3.591 ? . 3_666
H(23) C(3) 3.416 ? . 3_666
H(23) C(4) 3.506 ? . 3_666
H(23) C(10) 3.228 ? . 4_564
H(23) C(17) 3.461 ? . 3_666
H(23) C(18) 3.411 ? . 3_666
H(23) C(23) 3.500 ? . 3_666
H(23) C(24) 2.818 ? . 3_666
H(23) H(5) 2.530 ? . 4_564
H(23) H(11) 2.121 ? . 3_666
H(23) H(16) 3.225 ? . 3_666
H(24) S(5) 2.826 ? . 4_564
H(24) C(5) 3.569 ? . 4_564
H(24) C(10) 3.202 ? . 4_564
H(24) C(46) 2.853 ? . 4_564
H(24) H(5) 2.902 ? . 4_564
H(24) H(11) 3.416 ? . 3_666
H(24) H(16) 3.245 ? . 3_666
H(24) H(64) 2.337 ? . 4_564
H(24) H(65) 3.073 ? . 4_564
H(25) S(5) 3.354 ? . 4_564
H(25) H(11) 3.507 ? . 3_666
H(25) H(16) 3.056 ? . 3_666
H(26) Se(1) 3.453 ? . 3_666
H(26) C(41) 3.551 ? . 3_666
H(26) H(51) 3.200 ? . 3_666
H(26) H(52) 3.177 ? . 3_666
H(26) H(54) 3.413 ? . 3_666
H(27) Se(1) 3.597 ? . 3_666
H(27) S(4) 3.118 ? . 3_666
H(27) C(3) 3.442 ? . 3_666
H(27) C(4) 3.011 ? . 3_666
H(27) C(23) 3.432 ? . 3_666
H(27) H(11) 3.480 ? . 3_666
H(28) C(4) 3.578 ? . 3_666
H(28) C(23) 2.966 ? . 3_666
H(28) C(24) 2.702 ? . 3_666
H(28) C(25) 3.008 ? . 3_666
H(28) C(26) 3.529 ? . 3_666
H(28) C(28) 3.479 ? . 3_666
H(28) H(10) 3.381 ? . 4_564
H(28) H(11) 2.941 ? . 3_666
H(28) H(12) 3.384 ? . 3_666
H(29) O(1) 3.037 ? . 4_464
H(29) C(42) 3.123 ? . 3_666
H(29) H(17) 3.511 ? . 3_566
H(29) H(52) 3.535 ? . 3_666
H(29) H(53) 3.113 ? . 3_666
H(29) H(54) 2.418 ? . 3_666
H(29) H(66) 3.553 ? . 4_464
H(30) O(1) 3.004 ? . 4_464
H(30) H(10) 3.191 ? . 4_564
H(30) H(66) 2.851 ? . 4_464
H(31) S(2) 3.434 ? . 4_564
H(31) S(3) 3.101 ? . 4_564
H(31) H(61) 3.594 ? . 4_464
H(32) S(3) 3.026 ? . 4_564
H(32) S(4) 3.431 ? . 4_564
H(32) C(3) 2.873 ? . 4_564
H(32) C(4) 3.070 ? . 4_564
H(32) C(17) 3.510 ? . 4_564
H(32) C(22) 3.576 ? . 4_564
H(32) H(20) 3.152 ? . 4_564
H(33) C(22) 3.020 ? . 4_564
H(33) H(6) 3.128 ? . .
H(33) H(7) 3.034 ? . .
H(33) H(20) 2.591 ? . 4_564
H(34) O(1) 2.846 ? . 4_464
H(34) C(15) 3.377 ? . .
H(34) C(22) 3.381 ? . 4_564
H(34) C(45) 3.110 ? . 4_464
H(34) H(7) 2.477 ? . .
H(34) H(20) 3.366 ? . 4_564
H(34) H(61) 3.186 ? . 4_464
H(34) H(63) 2.401 ? . 4_464
H(35) O(1) 2.993 ? . 4_464
H(35) H(6) 3.328 ? . .
H(35) H(7) 3.149 ? . .
H(35) H(52) 3.063 ? . 3_666
H(36) Se(1) 3.203 ? . 3_666
H(36) C(40) 3.473 ? . 3_766
H(36) H(48) 3.013 ? . 3_766
H(36) H(49) 3.053 ? . 3_766
H(37) Se(1) 3.106 ? . 3_666
H(37) C(7) 3.194 ? . .
H(37) H(2) 2.793 ? . .
H(37) H(49) 3.577 ? . 3_766
H(38) C(4) 3.518 ? . 4_564
H(38) C(7) 3.311 ? . .
H(38) C(8) 3.183 ? . .
H(38) C(23) 3.528 ? . 4_564
H(38) C(28) 3.287 ? . 4_564
H(38) H(2) 3.009 ? . .
H(38) H(3) 2.707 ? . .
H(38) H(8) 3.469 ? . 1_655
H(38) H(15) 2.992 ? . 4_564
H(38) H(20) 2.826 ? . 4_564
H(39) S(5) 3.539 ? . 4_564
H(39) C(14) 3.341 ? . 1_655
H(39) C(40) 3.445 ? . 3_766
H(39) H(2) 3.017 ? . .
H(39) H(3) 3.435 ? . .
H(39) H(8) 2.761 ? . 1_655
H(39) H(15) 3.125 ? . 4_564
H(39) H(48) 3.081 ? . 3_766
H(39) H(49) 3.047 ? . 3_766
H(40) S(4) 3.285 ? . 4_564
H(40) S(5) 3.481 ? . 4_564
H(40) C(4) 3.418 ? . 4_564
H(40) C(28) 3.402 ? . 4_564
H(40) H(15) 2.738 ? . 4_564
H(40) H(62) 3.208 ? . 4_564
H(41) S(1) 2.938 ? . .
H(41) C(46) 3.582 ? . .
H(41) H(1) 3.071 ? . .
H(41) H(61) 3.430 ? . .
H(41) H(65) 2.669 ? . .
H(42) C(45) 3.438 ? . .
H(42) C(46) 3.424 ? . .
H(42) H(61) 2.604 ? . .
H(42) H(62) 3.574 ? . .
H(42) H(65) 2.747 ? . .
H(42) H(66) 3.307 ? . .
H(43) S(2) 2.802 ? . 1_655
H(43) C(12) 3.282 ? . 1_655
H(43) H(10) 2.992 ? . 1_655
H(43) H(46) 3.213 ? . 3_766
H(43) H(49) 3.443 ? . 3_766
H(43) H(56) 3.089 ? . 3_766
H(44) C(6) 2.842 ? . .
H(44) C(7) 2.945 ? . .
H(44) C(46) 3.581 ? . .
H(44) H(1) 2.487 ? . .
H(44) H(2) 2.672 ? . .
H(44) H(10) 3.337 ? . 1_655
H(44) H(49) 3.321 ? . 3_766
H(44) H(65) 2.957 ? . .
H(44) H(66) 3.448 ? . .
H(45) Se(1) 3.321 ? . 3_666
H(45) C(39) 3.399 ? . 3_766
H(45) C(40) 3.564 ? . 3_766
H(45) H(1) 3.207 ? . .
H(45) H(2) 3.581 ? . .
H(45) H(46) 2.562 ? . 3_766
H(45) H(49) 3.022 ? . 3_766
H(45) H(56) 3.542 ? . 3_766
H(46) Se(1) 3.437 ? . 1_655
H(46) C(38) 3.290 ? . 3_766
H(46) H(43) 3.213 ? . 3_766
H(46) H(45) 2.562 ? . 3_766
H(46) H(46) 3.559 ? . 3_766
H(46) H(56) 3.023 ? . 3_766
H(47) Se(1) 3.569 ? . 1_655
H(47) S(3) 2.900 ? . 1_655
H(48) S(5) 3.554 ? . 2_746
H(48) O(1) 3.021 ? . 2_746
H(48) H(36) 3.013 ? . 3_766
H(48) H(39) 3.081 ? . 3_766
H(49) Se(1) 3.123 ? . 1_655
H(49) C(38) 3.446 ? . 3_766
H(49) H(2) 2.928 ? . 3_766
H(49) H(36) 3.053 ? . 3_766
H(49) H(37) 3.577 ? . 3_766
H(49) H(39) 3.047 ? . 3_766
H(49) H(43) 3.443 ? . 3_766
H(49) H(44) 3.321 ? . 3_766
H(49) H(45) 3.022 ? . 3_766
H(50) C(11) 3.292 ? . 3_666
H(50) C(12) 3.555 ? . 3_666
H(50) C(13) 3.493 ? . 3_666
H(50) C(14) 3.154 ? . 3_666
H(50) C(15) 2.829 ? . 3_666
H(50) C(16) 2.892 ? . 3_666
H(50) H(6) 3.244 ? . 3_666
H(50) H(7) 3.144 ? . 3_666
H(51) S(4) 3.472 ? . .
H(51) H(26) 3.200 ? . 3_666
H(52) O(1) 3.147 ? . 2_746
H(52) H(6) 3.506 ? . 3_666
H(52) H(26) 3.177 ? . 3_666
H(52) H(29) 3.535 ? . 3_666
H(52) H(35) 3.063 ? . 3_666
H(53) O(1) 2.758 ? . 2_746
H(53) C(18) 3.273 ? . 1_655
H(53) H(16) 2.479 ? . 1_655
H(53) H(17) 3.482 ? . 1_655
H(53) H(29) 3.113 ? . 3_666
H(54) S(4) 3.356 ? . .
H(54) C(32) 3.324 ? . 3_666
H(54) H(15) 3.575 ? . .
H(54) H(16) 3.332 ? . 1_655
H(54) H(17) 3.461 ? . 1_655
H(54) H(26) 3.413 ? . 3_666
H(54) H(29) 2.418 ? . 3_666
H(54) H(61) 3.365 ? . .
H(54) H(62) 3.066 ? . .
H(55) S(3) 3.391 ? . 1_655
H(55) C(18) 3.499 ? . 1_655
H(55) C(45) 3.069 ? . .
H(55) H(16) 2.951 ? . 1_655
H(55) H(61) 2.446 ? . .
H(55) H(62) 2.909 ? . .
H(55) H(63) 3.467 ? . .
H(56) Se(1) 3.580 ? . 3_666
H(56) S(2) 3.261 ? . 3_666
H(56) C(2) 3.454 ? . 3_666
H(56) H(43) 3.089 ? . 3_766
H(56) H(45) 3.542 ? . 3_766
H(56) H(46) 3.023 ? . 3_766
H(57) S(2) 3.585 ? . 3_666
H(57) C(2) 2.999 ? . 3_666
H(57) C(11) 2.856 ? . 3_666
H(57) C(15) 3.508 ? . 3_666
H(57) C(16) 2.714 ? . 3_666
H(57) H(6) 2.647 ? . 3_666
H(58) Se(1) 3.134 ? . .
H(58) C(1) 3.454 ? . 3_666
H(58) C(6) 3.339 ? . 3_666
H(58) H(1) 2.764 ? . 3_666
H(58) H(6) 3.108 ? . 3_666
H(58) H(59) 3.112 ? . 3_666
H(58) H(60) 3.317 ? . 3_666
H(59) Mo(1) 3.494 ? . 3_666
H(59) Se(1) 2.962 ? . 3_666
H(59) S(1) 3.188 ? . 3_666
H(59) S(2) 3.575 ? . 3_666
H(59) C(1) 3.141 ? . 3_666
H(59) C(2) 3.292 ? . 3_666
H(59) C(44) 3.063 ? . 3_666
H(59) H(1) 3.581 ? . .
H(59) H(1) 3.229 ? . 3_666
H(59) H(58) 3.112 ? . 3_666
H(59) H(59) 2.885 ? . 3_666
H(59) H(60) 2.689 ? . 3_666
H(60) S(1) 3.104 ? . .
H(60) C(44) 3.271 ? . 3_666
H(60) H(1) 2.946 ? . .
H(60) H(58) 3.317 ? . 3_666
H(60) H(59) 2.689 ? . 3_666
H(60) H(60) 3.309 ? . 3_666
H(61) C(37) 3.417 ? . .
H(61) C(42) 3.285 ? . .
H(61) H(31) 3.594 ? . 4_665
H(61) H(34) 3.186 ? . 4_665
H(61) H(41) 3.430 ? . .
H(61) H(42) 2.604 ? . .
H(61) H(54) 3.365 ? . .
H(61) H(55) 2.446 ? . .
H(62) S(4) 3.324 ? . .
H(62) C(28) 3.429 ? . .
H(62) C(42) 3.423 ? . .
H(62) H(15) 2.534 ? . .
H(62) H(40) 3.208 ? . 4_565
H(62) H(42) 3.574 ? . .
H(62) H(54) 3.066 ? . .
H(62) H(55) 2.909 ? . .
H(63) C(15) 3.579 ? . 4_665
H(63) C(34) 3.337 ? . 4_665
H(63) H(7) 2.742 ? . 4_665
H(63) H(8) 3.495 ? . 4_665
H(63) H(15) 3.326 ? . .
H(63) H(34) 2.401 ? . 4_665
H(63) H(55) 3.467 ? . .
H(64) C(5) 3.584 ? . .
H(64) C(10) 3.467 ? . .
H(64) C(30) 3.271 ? . 4_565
H(64) H(17) 3.216 ? . 2_656
H(64) H(24) 2.337 ? . 4_565
H(65) S(1) 3.225 ? . .
H(65) C(6) 3.584 ? . .
H(65) C(37) 3.047 ? . .
H(65) C(38) 3.417 ? . .
H(65) H(24) 3.073 ? . 4_565
H(65) H(41) 2.669 ? . .
H(65) H(42) 2.747 ? . .
H(65) H(44) 2.957 ? . .
H(66) C(32) 3.584 ? . 4_665
H(66) H(10) 2.853 ? . 1_655
H(66) H(29) 3.553 ? . 4_665
H(66) H(30) 2.851 ? . 4_665
H(66) H(42) 3.307 ? . .
H(66) H(44) 3.448 ? . .

loop_
_geom_torsion_atom_site_label_1
_geom_torsion_atom_site_label_2
_geom_torsion_atom_site_label_3
_geom_torsion_atom_site_label_4
_geom_torsion
_geom_torsion_publ_flag
_geom_torsion_site_symmetry_1
_geom_torsion_site_symmetry_2
_geom_torsion_site_symmetry_3
_geom_torsion_site_symmetry_4
Se(1) Mo(1) S(1) C(1) 99.37(15) ? . . . .
Se(1) Mo(1) S(2) C(2) -98.03(15) ? . . . .
Se(1) Mo(1) S(3) C(3) 101.38(16) ? . . . .
Se(1) Mo(1) S(4) C(4) -99.39(15) ? . . . .
S(1) Mo(1) S(2) C(2) 9.87(16) ? . . . .
S(2) Mo(1) S(1) C(1) -8.75(16) ? . . . .
S(1) Mo(1) S(3) C(3) -79.50(17) ? . . . .
S(3) Mo(1) S(1) C(1) -79.75(16) ? . . . .
S(1) Mo(1) S(4) C(4) 151.81(15) ? . . . .
S(4) Mo(1) S(1) C(1) -150.23(16) ? . . . .
S(2) Mo(1) S(3) C(3) -149.67(17) ? . . . .
S(3) Mo(1) S(2) C(2) 153.34(16) ? . . . .
S(2) Mo(1) S(4) C(4) 80.57(16) ? . . . .
S(4) Mo(1) S(2) C(2) 82.01(17) ? . . . .
S(3) Mo(1) S(4) C(4) 8.41(15) ? . . . .
S(4) Mo(1) S(3) C(3) -8.21(17) ? . . . .
Mo(1) S(1) C(1) C(2) 5.9(4) ? . . . .
Mo(1) S(1) C(1) C(5) -175.1(2) ? . . . .
Mo(1) S(2) C(2) C(1) -10.1(4) ? . . . .
Mo(1) S(2) C(2) C(11) 170.1(3) ? . . . .
Mo(1) S(3) C(3) C(4) 6.8(4) ? . . . .
Mo(1) S(3) C(3) C(17) -177.7(3) ? . . . .
Mo(1) S(4) C(4) C(3) -7.5(4) ? . . . .
Mo(1) S(4) C(4) C(23) 170.0(2) ? . . . .
C(29) N(1) C(31) C(32) -72.0(7) ? . . . .
C(31) N(1) C(29) C(30) -47.2(10) ? . . . .
C(29) N(1) C(33) C(34) 180.0(7) ? . . . .
C(33) N(1) C(29) C(30) -178.7(9) ? . . . .
C(29) N(1) C(35) C(36) 65.2(9) ? . . . .
C(35) N(1) C(29) C(30) 66.6(9) ? . . . .
C(31) N(1) C(33) C(34) 54.6(10) ? . . . .
C(33) N(1) C(31) C(32) 51.9(10) ? . . . .
C(31) N(1) C(35) C(36) -179.2(7) ? . . . .
C(35) N(1) C(31) C(32) 177.1(6) ? . . . .
C(33) N(1) C(35) C(36) -47.7(10) ? . . . .
C(35) N(1) C(33) C(34) -69.7(9) ? . . . .
C(37) N(2) C(39) C(40) 176.7(4) ? . . . .
C(39) N(2) C(37) C(38) 70.4(4) ? . . . .
C(37) N(2) C(41) C(42) -67.9(5) ? . . . .
C(41) N(2) C(37) C(38) -169.3(3) ? . . . .
C(37) N(2) C(43) C(44) -59.5(4) ? . . . .
C(43) N(2) C(37) C(38) -50.4(4) ? . . . .
C(39) N(2) C(41) C(42) 51.4(5) ? . . . .
C(41) N(2) C(39) C(40) 57.9(5) ? . . . .
C(39) N(2) C(43) C(44) 179.9(2) ? . . . .
C(43) N(2) C(39) C(40) -61.0(5) ? . . . .
C(41) N(2) C(43) C(44) 59.5(4) ? . . . .
C(43) N(2) C(41) C(42) 170.9(4) ? . . . .
S(1) C(1) C(2) S(2) 2.7(5) ? . . . .
S(1) C(1) C(2) C(11) -177.5(3) ? . . . .
S(1) C(1) C(5) C(6) 56.6(4) ? . . . .
S(1) C(1) C(5) C(10) -121.6(3) ? . . . .
C(2) C(1) C(5) C(6) -124.5(4) ? . . . .
C(2) C(1) C(5) C(10) 57.3(6) ? . . . .
C(5) C(1) C(2) S(2) -176.1(3) ? . . . .
C(5) C(1) C(2) C(11) 3.7(7) ? . . . .
S(2) C(2) C(11) C(12) 32.6(5) ? . . . .
S(2) C(2) C(11) C(16) -143.7(3) ? . . . .
C(1) C(2) C(11) C(12) -147.2(4) ? . . . .
C(1) C(2) C(11) C(16) 36.5(6) ? . . . .
S(3) C(3) C(4) S(4) 0.4(5) ? . . . .
S(3) C(3) C(4) C(23) -176.8(3) ? . . . .
S(3) C(3) C(17) C(18) 49.1(5) ? . . . .
S(3) C(3) C(17) C(22) -128.9(3) ? . . . .
C(4) C(3) C(17) C(18) -135.8(5) ? . . . .
C(4) C(3) C(17) C(22) 46.1(7) ? . . . .
C(17) C(3) C(4) S(4) -174.3(3) ? . . . .
C(17) C(3) C(4) C(23) 8.5(7) ? . . . .
S(4) C(4) C(23) C(24) -140.8(3) ? . . . .
S(4) C(4) C(23) C(28) 35.1(5) ? . . . .
C(3) C(4) C(23) C(24) 36.5(6) ? . . . .
C(3) C(4) C(23) C(28) -147.6(4) ? . . . .
C(1) C(5) C(6) C(7) -179.6(3) ? . . . .
C(1) C(5) C(10) C(9) 179.8(3) ? . . . .
C(6) C(5) C(10) C(9) 1.6(6) ? . . . .
C(10) C(5) C(6) C(7) -1.4(5) ? . . . .
C(5) C(6) C(7) C(8) 0.3(6) ? . . . .
C(6) C(7) C(8) C(9) 0.7(7) ? . . . .
C(7) C(8) C(9) C(10) -0.5(7) ? . . . .
C(8) C(9) C(10) C(5) -0.6(7) ? . . . .
C(2) C(11) C(12) C(13) -176.0(4) ? . . . .
C(2) C(11) C(16) C(15) 176.8(4) ? . . . .
C(12) C(11) C(16) C(15) 0.4(6) ? . . . .
C(16) C(11) C(12) C(13) 0.5(6) ? . . . .
C(11) C(12) C(13) C(14) -1.1(7) ? . . . .
C(12) C(13) C(14) C(15) 0.8(8) ? . . . .
C(13) C(14) C(15) C(16) 0.1(6) ? . . . .
C(14) C(15) C(16) C(11) -0.7(7) ? . . . .
C(3) C(17) C(18) C(19) -179.9(3) ? . . . .
C(3) C(17) C(22) C(21) 179.1(4) ? . . . .
C(18) C(17) C(22) C(21) 1.0(7) ? . . . .
C(22) C(17) C(18) C(19) -1.8(7) ? . . . .
C(17) C(18) C(19) C(20) 1.2(8) ? . . . .
C(18) C(19) C(20) C(21) 0.1(6) ? . . . .
C(19) C(20) C(21) C(22) -0.8(8) ? . . . .
C(20) C(21) C(22) C(17) 0.3(6) ? . . . .
C(4) C(23) C(24) C(25) 174.9(4) ? . . . .
C(4) C(23) C(28) C(27) -176.2(4) ? . . . .
C(24) C(23) C(28) C(27) -0.1(4) ? . . . .
C(28) C(23) C(24) C(25) -1.1(6) ? . . . .
C(23) C(24) C(25) C(26) 1.3(7) ? . . . .
C(24) C(25) C(26) C(27) -0.3(6) ? . . . .
C(25) C(26) C(27) C(28) -0.9(6) ? . . . .
C(26) C(27) C(28) C(23) 1.1(6) ? . . . .
